data_8100935
loop_
_publ_author_name
'Uzoukwu, Bieluonwu A.'
'Gloe, Karsten'
'Duddeck, Helmut'
'Rademacher, Otto'

_publ_section_title
;
Crystal structure of 1-(4-propanoyl-2,4-dihydro-5-methyl-2-phenyl-
3H-pyrazol-3-oneimine)-2-aminobenzene, C~19~H~20~N~4~O, and of 1-
(4-butanoyl-2,4-dihydro-5-methyl-2-phenyl-3H-pyrazol-3-oneimine)-2-
aminobenzene, C~20~H~22~N~4~O
;
_journal_issue 2
_journal_name_full 'Zeitschrift f\"ur Kristallographie - New Crystal Structures'
_journal_page_first 251
_journal_page_last 254
_journal_volume 216
_journal_year 2001
_chemical_formula_structural 'C19 H20 N4 O'
_chemical_formula_sum 'C19 H20 N4 O'
_chemical_formula_weight 320.39
_chemical_melting_point 445
_space_group_IT_number 14
_symmetry_cell_setting monoclinic
_symmetry_space_group_name_Hall '-P 2yn'
_symmetry_space_group_name_H-M 'P 1 21/n 1'
_cell_angle_alpha 90.000(9)
_cell_angle_beta 100.690(15)
_cell_angle_gamma 90.000(14)
_cell_formula_units_Z 4
_cell_length_a 9.2282(14)
_cell_length_b 9.3599(8)
_cell_length_c 19.781(3)
_cell_measurement_temperature 293(2)
_cell_volume 1679.0(4)
_diffrn_ambient_temperature 293(2)
_exptl_crystal_density_diffrn 1.268
_cod_original_sg_symbol_H-M 'P 21/n'
_cod_database_code 8100935

loop_
_symmetry_equiv_pos_as_xyz
'x, y, z'
'-x+1/2, y+1/2, -z+1/2'
'-x, -y, -z'
'x-1/2, -y-1/2, z-1/2'

loop_
_atom_site_label
_atom_site_type_symbol
_atom_site_fract_x
_atom_site_fract_y
_atom_site_fract_z
_atom_site_U_iso_or_equiv
_atom_site_adp_type
_atom_site_occupancy
_atom_site_symmetry_multiplicity
_atom_site_calc_flag
_atom_site_refinement_flags
_atom_site_disorder_assembly
_atom_site_disorder_group
N1 N 0.0741(3) 0.7607(3) 0.50365(14) 0.0471(7) Uani 1 4 d . . .
N2 N 0.1549(2) 0.8347(2) 0.55985(12) 0.0433(7) Uani 1 4 d . . .
N3 N 0.3027(3) 1.1696(3) 0.45730(14) 0.0514(7) Uani 1 4 d . . .
N4 N 0.2165(3) 1.4331(3) 0.49785(17) 0.0683(10) Uani 1 4 d . . .
O1 O 0.2985(2) 1.0419(2) 0.57685(11) 0.0572(7) Uani 1 4 d . . .
C1 C 0.0123(4) 0.7733(3) 0.38111(16) 0.0615(10) Uani 1 4 d . . .
H1A H -0.0383 0.6868 0.3885 0.092 Uiso 1 4 calc R . .
H1B H 0.0821 0.7541 0.3518 0.092 Uiso 1 4 calc R . .
H1C H -0.0577 0.8430 0.3597 0.092 Uiso 1 4 calc R . .
C2 C 0.0915(3) 0.8295(3) 0.44852(16) 0.0430(8) Uani 1 4 d . . .
C3 C 0.1823(3) 0.9525(3) 0.46477(15) 0.0395(8) Uani 1 4 d . . .
C4 C 0.2213(3) 0.9540(3) 0.53846(16) 0.0429(8) Uani 1 4 d . . .
C5 C 0.1469(3) 0.7895(3) 0.62720(15) 0.0402(8) Uani 1 4 d . . .
C6 C 0.0714(3) 0.6648(3) 0.63691(17) 0.0495(9) Uani 1 4 d . . .
H6 H 0.0303 0.6093 0.5992 0.059 Uiso 1 4 calc R . .
C7 C 0.0576(4) 0.6238(4) 0.70185(18) 0.0574(10) Uani 1 4 d . . .
H7 H 0.0056 0.5410 0.7078 0.069 Uiso 1 4 calc R . .
C8 C 0.1193(4) 0.7029(4) 0.75847(18) 0.0586(10) Uani 1 4 d . . .
H8 H 0.1094 0.6745 0.8024 0.070 Uiso 1 4 calc R . .
C9 C 0.1962(3) 0.8251(4) 0.74885(17) 0.0536(9) Uani 1 4 d . . .
H9 H 0.2385 0.8794 0.7868 0.064 Uiso 1 4 calc R . .
C10 C 0.2111(3) 0.8678(3) 0.68437(17) 0.0482(8) Uani 1 4 d . . .
H10 H 0.2646 0.9498 0.6789 0.058 Uiso 1 4 calc R . .
C11 C 0.2268(3) 1.0612(3) 0.42439(15) 0.0426(8) Uani 1 4 d . . .
C12 C 0.3550(3) 1.2956(3) 0.42901(16) 0.0493(9) Uani 1 4 d . . .
C13 C 0.3087(3) 1.4267(3) 0.45062(16) 0.0482(9) Uani 1 4 d . . .
C14 C 0.3656(4) 1.5496(4) 0.42592(19) 0.0643(10) Uani 1 4 d . . .
H14 H 0.3380 1.6384 0.4404 0.077 Uiso 1 4 calc R . .
C15 C 0.4611(4) 1.5428(4) 0.3809(2) 0.0747(11) Uani 1 4 d . . .
H15 H 0.4957 1.6267 0.3643 0.090 Uiso 1 4 calc R . .
C16 C 0.5065(4) 1.4130(5) 0.3600(2) 0.0757(12) Uani 1 4 d . . .
H16 H 0.5716 1.4086 0.3293 0.091 Uiso 1 4 calc R . .
C17 C 0.4550(4) 1.2904(4) 0.38470(18) 0.0647(10) Uani 1 4 d . . .
H17 H 0.4875 1.2023 0.3716 0.078 Uiso 1 4 calc R . .
C18 C 0.1938(3) 1.0579(3) 0.34767(15) 0.0515(9) Uani 1 4 d . . .
H18A H 0.2029 1.1538 0.3303 0.062 Uiso 1 4 calc R . .
H18B H 0.0926 1.0272 0.3324 0.062 Uiso 1 4 calc R . .
C19 C 0.2963(4) 0.9579(4) 0.31721(19) 0.0763(11) Uani 1 4 d . . .
H19A H 0.2708 0.9601 0.2679 0.114 Uiso 1 4 calc R . .
H19B H 0.2859 0.8623 0.3332 0.114 Uiso 1 4 calc R . .
H19C H 0.3966 0.9887 0.3315 0.114 Uiso 1 4 calc R . .
H1 H 0.316(5) 1.159(4) 0.510(2) 0.114 Uiso 1 4 d . . .
H2 H 0.178(4) 1.517(4) 0.502(2) 0.092 Uiso 1 4 d . . .
H3 H 0.157(4) 1.359(4) 0.5032(19) 0.092 Uiso 1 4 d . . .

loop_
_atom_site_aniso_label
_atom_site_aniso_U_11
_atom_site_aniso_U_22
_atom_site_aniso_U_33
_atom_site_aniso_U_23
_atom_site_aniso_U_13
_atom_site_aniso_U_12
N1 0.0488(16) 0.0428(16) 0.0479(17) -0.0060(15) 0.0043(14) -0.0059(13)
N2 0.0479(15) 0.0380(16) 0.0435(18) -0.0013(14) 0.0070(13) -0.0053(13)
N3 0.0587(17) 0.0404(18) 0.0558(17) 0.0067(15) 0.0126(15) -0.0083(14)
N4 0.064(2) 0.055(2) 0.091(2) -0.0131(19) 0.0274(19) -0.0117(16)
O1 0.0683(15) 0.0517(14) 0.0492(14) -0.0038(12) 0.0046(12) -0.0224(12)
C1 0.068(2) 0.057(2) 0.056(2) -0.0068(18) 0.0024(18) -0.0112(18)
C2 0.0427(19) 0.041(2) 0.045(2) -0.0052(18) 0.0085(16) 0.0014(16)
C3 0.0394(18) 0.035(2) 0.043(2) -0.0007(16) 0.0061(15) 0.0036(15)
C4 0.0422(19) 0.037(2) 0.050(2) -0.0013(18) 0.0093(17) -0.0038(17)
C5 0.0417(18) 0.039(2) 0.041(2) 0.0006(17) 0.0092(15) 0.0050(15)
C6 0.052(2) 0.041(2) 0.057(2) -0.0025(17) 0.0133(16) -0.0013(17)
C7 0.069(2) 0.045(2) 0.062(3) 0.006(2) 0.026(2) -0.0008(18)
C8 0.067(2) 0.055(2) 0.058(2) 0.013(2) 0.0208(19) 0.0126(19)
C9 0.059(2) 0.051(2) 0.049(2) 0.0028(17) 0.0058(17) 0.0057(19)
C10 0.054(2) 0.043(2) 0.048(2) 0.0041(18) 0.0090(17) -0.0031(16)
C11 0.0391(18) 0.041(2) 0.050(2) 0.0003(18) 0.0132(16) 0.0067(16)
C12 0.0410(19) 0.049(2) 0.057(2) 0.0074(18) 0.0075(17) -0.0058(17)
C13 0.0383(19) 0.046(2) 0.059(2) 0.0020(18) 0.0060(18) -0.0072(17)
C14 0.049(2) 0.051(2) 0.090(3) 0.008(2) 0.007(2) -0.0009(18)
C15 0.058(2) 0.062(3) 0.106(3) 0.030(2) 0.019(2) -0.005(2)
C16 0.061(2) 0.077(3) 0.096(3) 0.023(3) 0.034(2) 0.000(2)
C17 0.063(2) 0.054(2) 0.080(2) 0.013(2) 0.021(2) 0.0043(19)
C18 0.049(2) 0.055(2) 0.050(2) 0.0038(16) 0.0100(16) 0.0012(16)
C19 0.077(3) 0.088(3) 0.072(2) -0.016(2) 0.033(2) 0.008(2)

loop_
_geom_bond_atom_site_label_1
_geom_bond_atom_site_label_2
_geom_bond_distance
_geom_bond_site_symmetry_2
_geom_bond_publ_flag
N1 C2 1.302(4) . no
N1 N2 1.402(3) . yes
N2 C4 1.378(4) . yes
N2 C5 1.413(4) . no
N3 C11 1.332(4) . yes
N3 C12 1.428(4) . no
N3 H1 1.04(4) . no
N4 C13 1.377(4) . no
N4 H2 0.87(4) . no
N4 H3 0.90(4) . no
O1 C4 1.249(3) . yes
C1 C2 1.492(4) . no
C1 H1A 0.9600 . no
C1 H1B 0.9600 . no
C1 H1C 0.9600 . no
C2 C3 1.425(4) . yes
C3 C11 1.401(4) . yes
C3 C4 1.435(4) . yes
C5 C10 1.385(4) . no
C5 C6 1.390(4) . no
C6 C7 1.369(4) . no
C6 H6 0.9300 . no
C7 C8 1.375(4) . no
C7 H7 0.9300 . no
C8 C9 1.377(4) . no
C8 H8 0.9300 . no
C9 C10 1.368(4) . no
C9 H9 0.9300 . no
C10 H10 0.9300 . no
C11 C18 1.492(4) . yes
C12 C17 1.386(4) . no
C12 C13 1.392(4) . no
C13 C14 1.390(4) . no
C14 C15 1.366(5) . no
C14 H14 0.9300 . no
C15 C16 1.374(5) . no
C15 H15 0.9300 . no
C16 C17 1.367(5) . no
C16 H16 0.9300 . no
C17 H17 0.9300 . no
C18 C19 1.532(4) . no
C18 H18A 0.9700 . no
C18 H18B 0.9700 . no
C19 H19A 0.9600 . no
C19 H19B 0.9600 . no
C19 H19C 0.9600 . no

loop_
_cod_related_entry_id
_cod_related_entry_database
_cod_related_entry_code
1 ChemSpider 30653827
